data_7251552
loop_
_publ_author_name
'Churakov, Andrei V.'
'Mel'nik, Elena A.'
'Egorov, Pavel A.'
'Mikhaylov, Alexey A.'
'Tripol'skaya, Tatiana A.'
'Lev, Ovadia'
'Prikhodchenko, Petr V.'

_publ_section_title
;
 Anion-directed architectures in amine halide peroxosolvates: role of
 H2O2/H2O competition in crystal engineering
;
_journal_issue 7
_journal_name_full CrystEngComm
_journal_page_first 1225
_journal_page_last 1237
_journal_paper_doi 10.1039/D5CE01038A
_journal_volume 28
_journal_year 2026
_chemical_formula_moiety 'C4 H12 N2, 2(H2 O2), 2(Cl)'
_chemical_formula_sum 'C4 H16 Cl2 N2 O4'
_chemical_formula_weight 227.09
_space_group_crystal_system monoclinic
_space_group_IT_number 14
_space_group_name_Hall '-P 2ybc'
_space_group_name_H-M_alt 'P 1 21/c 1'
_atom_sites_solution_hydrogens difmap
_atom_sites_solution_primary direct
_atom_sites_solution_secondary difmap
_audit_creation_method SHELXL-2019/2
_audit_update_record
;
2025-06-01 deposited with the CCDC.	2025-12-30 downloaded from the CCDC.
;
_cell_angle_alpha 90
_cell_angle_beta 99.808(2)
_cell_angle_gamma 90
_cell_formula_units_Z 2
_cell_length_a 7.3636(4)
_cell_length_b 11.0879(6)
_cell_length_c 6.0534(3)
_cell_measurement_reflns_used 3561
_cell_measurement_temperature 100(2)
_cell_measurement_theta_max 30.469
_cell_measurement_theta_min 3.356
_cell_volume 487.02(4)
_computing_cell_refinement 'SAINT (Bruker, 2018)'
_computing_data_collection '<i>APEX3</i> (Bruker, 2018)'
_computing_data_reduction 'SAINT (Bruker, 2018)'
_computing_structure_refinement 'SHELXL-2019/2 (Sheldrick, 2019)'
_computing_structure_solution 'SHELXT (Sheldrick, 2016)'
_diffrn_ambient_temperature 100(2)
_diffrn_measured_fraction_theta_full 0.991
_diffrn_measured_fraction_theta_max 0.994
_diffrn_measurement_device_type 'Bruker D8 Venture'
_diffrn_measurement_method \w
_diffrn_radiation_type MoK\a
_diffrn_radiation_wavelength 0.71073
_diffrn_reflns_av_R_equivalents 0.0248
_diffrn_reflns_av_unetI/netI 0.0210
_diffrn_reflns_Laue_measured_fraction_full 0.991
_diffrn_reflns_Laue_measured_fraction_max 0.994
_diffrn_reflns_limit_h_max 8
_diffrn_reflns_limit_h_min -10
_diffrn_reflns_limit_k_max 15
_diffrn_reflns_limit_k_min -15
_diffrn_reflns_limit_l_max 8
_diffrn_reflns_limit_l_min -8
_diffrn_reflns_number 5409
_diffrn_reflns_point_group_measured_fraction_full 0.991
_diffrn_reflns_point_group_measured_fraction_max 0.994
_diffrn_reflns_theta_full 25.242
_diffrn_reflns_theta_max 28.998
_diffrn_reflns_theta_min 3.355
_exptl_absorpt_coefficient_mu 0.649
_exptl_absorpt_correction_T_max 0.9281
_exptl_absorpt_correction_T_min 0.8197
_exptl_absorpt_correction_type multi-scan
_exptl_absorpt_process_details 'SADABS (Bruker, 2016)'
_exptl_crystal_colour colourless
_exptl_crystal_density_diffrn 1.549
_exptl_crystal_description prism
_exptl_crystal_F_000 240
_exptl_crystal_size_max 0.100
_exptl_crystal_size_mid 0.050
_exptl_crystal_size_min 0.050
_refine_diff_density_max 0.446
_refine_diff_density_min -0.215
_refine_diff_density_rms 0.046
_refine_ls_extinction_method none
_refine_ls_goodness_of_fit_ref 1.059
_refine_ls_hydrogen_treatment refall
_refine_ls_matrix_type full
_refine_ls_number_parameters 87
_refine_ls_number_reflns 1287
_refine_ls_number_restraints 0
_refine_ls_restrained_S_all 1.059
_refine_ls_R_factor_all 0.0226
_refine_ls_R_factor_gt 0.0197
_refine_ls_shift/su_max 0.001
_refine_ls_shift/su_mean 0.000
_refine_ls_structure_factor_coef Fsqd
_refine_ls_weighting_details 'w=1/[\s^2^(Fo^2^)+(0.0244P)^2^+0.1194P] where P=(Fo^2^+2Fc^2^)/3'
_refine_ls_weighting_scheme calc
_refine_ls_wR_factor_gt 0.0491
_refine_ls_wR_factor_ref 0.0502
_reflns_Friedel_coverage 0.000
_reflns_number_gt 1175
_reflns_number_total 1287
_reflns_threshold_expression 'I > 2\s(I)'
_cod_data_source_file d5ce01038a2.cif
_cod_data_source_block a_CCDC3
_cod_depositor_comments 'Adding full bibliography for 7251547--7251557.cif.'
_cod_original_sg_symbol_H-M 'P 21/c'
_cod_database_code 7251552
_shelx_shelxl_version_number 2019/2
_shelx_space_group_comment
;
The symmetry employed for this shelxl refinement is uniquely defined
by the following loop, which should always be used as a source of
symmetry information in preference to the above space-group names.
They are only intended as comments.
;
_shelx_estimated_absorpt_t_min 0.938
_shelx_estimated_absorpt_t_max 0.968

loop_
_space_group_symop_operation_xyz
'x, y, z'
'-x, y+1/2, -z+1/2'
'-x, -y, -z'
'x, -y-1/2, z-1/2'

loop_
_atom_site_label
_atom_site_type_symbol
_atom_site_fract_x
_atom_site_fract_y
_atom_site_fract_z
_atom_site_U_iso_or_equiv
_atom_site_adp_type
_atom_site_occupancy
_atom_site_site_symmetry_order
_atom_site_calc_flag
_atom_site_refinement_flags_posn
_atom_site_refinement_flags_adp
_atom_site_refinement_flags_occupancy
_atom_site_disorder_assembly
_atom_site_disorder_group
Cl1 Cl 0.25097(3) 0.36591(2) 0.11303(3) 0.01063(8) Uani 1 1 d . . . . .
O1 O 0.45613(10) 0.60453(7) 0.25481(12) 0.01448(16) Uani 1 1 d . . . . .
H1 H 0.401(2) 0.5415(14) 0.205(3) 0.032(4) Uiso 1 1 d . . . . .
O2 O 0.37715(10) 0.69243(7) 0.08551(13) 0.01599(16) Uani 1 1 d . . . . .
H2 H 0.460(2) 0.6989(13) 0.012(3) 0.032(4) Uiso 1 1 d . . . . .
N1 N 0.85256(11) 0.58029(7) 0.40979(13) 0.00849(16) Uani 1 1 d . . . . .
H3 H 0.8125(19) 0.6055(12) 0.529(2) 0.017(3) Uiso 1 1 d . . . . .
H4 H 0.788(2) 0.6154(12) 0.287(2) 0.022(3) Uiso 1 1 d . . . . .
C1 C 0.83038(13) 0.44669(8) 0.38537(16) 0.00971(18) Uani 1 1 d . . . . .
H11 H 0.8645(17) 0.4277(11) 0.243(2) 0.013(3) Uiso 1 1 d . . . . .
H12 H 0.7023(18) 0.4256(12) 0.387(2) 0.014(3) Uiso 1 1 d . . . . .
C2 C 1.04916(13) 0.61709(8) 0.42260(16) 0.00979(18) Uani 1 1 d . . . . .
H21 H 1.0811(17) 0.5964(10) 0.281(2) 0.010(3) Uiso 1 1 d . . . . .
H22 H 1.0569(17) 0.7053(11) 0.442(2) 0.015(3) Uiso 1 1 d . . . . .

loop_
_atom_site_aniso_label
_atom_site_aniso_U_11
_atom_site_aniso_U_22
_atom_site_aniso_U_33
_atom_site_aniso_U_23
_atom_site_aniso_U_13
_atom_site_aniso_U_12
Cl1 0.01399(13) 0.00988(11) 0.00863(11) 0.00011(8) 0.00366(8) -0.00016(8)
O1 0.0135(4) 0.0147(3) 0.0143(4) 0.0022(3) -0.0003(3) -0.0018(3)
O2 0.0133(4) 0.0145(3) 0.0198(4) 0.0042(3) 0.0019(3) 0.0034(3)
N1 0.0089(4) 0.0081(3) 0.0085(4) 0.0002(3) 0.0014(3) 0.0009(3)
C1 0.0097(4) 0.0081(4) 0.0108(4) -0.0007(3) -0.0001(3) -0.0007(3)
C2 0.0084(4) 0.0087(4) 0.0122(4) 0.0019(3) 0.0015(3) 0.0002(3)

loop_
_atom_type_symbol
_atom_type_description
_atom_type_scat_dispersion_real
_atom_type_scat_dispersion_imag
_atom_type_scat_source
C C 0.0033 0.0016 'International Tables Vol C Tables 4.2.6.8 and 6.1.1.4'
H H 0.0000 0.0000 'International Tables Vol C Tables 4.2.6.8 and 6.1.1.4'
Cl Cl 0.1484 0.1585 'International Tables Vol C Tables 4.2.6.8 and 6.1.1.4'
N N 0.0061 0.0033 'International Tables Vol C Tables 4.2.6.8 and 6.1.1.4'
O O 0.0106 0.0060 'International Tables Vol C Tables 4.2.6.8 and 6.1.1.4'

loop_
_geom_angle_atom_site_label_1
_geom_angle_atom_site_label_2
_geom_angle_atom_site_label_3
_geom_angle
_geom_angle_site_symmetry_1
_geom_angle_site_symmetry_3
_geom_angle_publ_flag
O2 O1 H1 101.3(10) . . ?
O1 O2 H2 101.3(11) . . ?
C2 N1 C1 111.38(7) . . ?
C2 N1 H3 109.4(9) . . ?
C1 N1 H3 110.7(9) . . ?
C2 N1 H4 107.2(9) . . ?
C1 N1 H4 108.3(9) . . ?
H3 N1 H4 109.8(13) . . ?
N1 C1 C2 110.33(8) . 3_766 ?
N1 C1 H11 105.4(7) . . ?
C2 C1 H11 112.2(8) 3_766 . ?
N1 C1 H12 109.1(8) . . ?
C2 C1 H12 108.7(7) 3_766 . ?
H11 C1 H12 111.1(10) . . ?
N1 C2 C1 110.40(7) . 3_766 ?
N1 C2 H21 105.8(7) . . ?
C1 C2 H21 112.1(7) 3_766 . ?
N1 C2 H22 108.2(7) . . ?
C1 C2 H22 111.0(7) 3_766 . ?
H21 C2 H22 109.1(10) . . ?

loop_
_geom_bond_atom_site_label_1
_geom_bond_atom_site_label_2
_geom_bond_distance
_geom_bond_site_symmetry_2
_geom_bond_publ_flag
O1 O2 1.4613(10) . ?
O1 H1 0.837(16) . ?
O2 H2 0.820(16) . ?
N1 C2 1.4934(12) . ?
N1 C1 1.4948(12) . ?
N1 H3 0.868(14) . ?
N1 H4 0.897(15) . ?
C1 C2 1.5123(13) 3_766 ?
C1 H11 0.963(12) . ?
C1 H12 0.974(13) . ?
C2 H21 0.956(12) . ?
C2 H22 0.985(12) . ?

loop_
_geom_hbond_atom_site_label_D
_geom_hbond_atom_site_label_H
_geom_hbond_atom_site_label_A
_geom_hbond_distance_DH
_geom_hbond_distance_HA
_geom_hbond_distance_DA
_geom_hbond_angle_DHA
_geom_hbond_site_symmetry_A
_geom_hbond_publ_flag
O1 H1 Cl1 0.837(16) 2.262(16) 3.0947(8) 173.4(14) . yes
O2 H2 Cl1 0.820(16) 2.481(16) 3.2377(8) 154.0(14) 3_665 yes
N1 H4 Cl1 0.897(15) 2.401(15) 3.1830(8) 145.8(12) 3_665 yes
N1 H3 Cl1 0.868(14) 2.318(14) 3.1672(8) 165.9(12) 3_666 yes

loop_
_geom_torsion_atom_site_label_1
_geom_torsion_atom_site_label_2
_geom_torsion_atom_site_label_3
_geom_torsion_atom_site_label_4
_geom_torsion
_geom_torsion_site_symmetry_1
_geom_torsion_site_symmetry_2
_geom_torsion_site_symmetry_3
_geom_torsion_site_symmetry_4
_geom_torsion_publ_flag
C2 N1 C1 C2 57.02(11) . . . 3_766 ?
C1 N1 C2 C1 -57.06(11) . . . 3_766 ?
H1 O1 O2 H2 -102.0(15) . . . . ?
